data_6000034
loop_
_publ_author_name
'Kr\"amer, K. W.'
'G\"udel, H. U.'
'Fischer, P.'
'Fauth, F.'
'Fernandez-Diaz, M. T.'
'Hau\&s, T.'

_publ_section_title
;
 Triangular antiferromagnetic order in the honeycomb layer lattice of
 ErCl~3~
;
_journal_name_full 'European Physical Journal B'
_journal_page_first 39
_journal_page_last 47
_journal_paper_doi 10.1007/s100510070075
_journal_volume 18
_journal_year 2000
_chemical_formula_sum 'Cl3 Er'
_space_group_IT_number 12
_space_group_name_Hall '-C 2y'
_space_group_name_H-M_alt 'C 1 2/m 1'
_symmetry_space_group_name_Hall '-C 2y'
_symmetry_space_group_name_H-M 'C 1 2/m 1'
_cell_angle_alpha 90.000
_cell_angle_beta 110.851(3)
_cell_angle_gamma 90.000
_cell_length_a 6.8040(3)
_cell_length_b 11.7456(5)
_cell_length_c 6.3187(3)
_cell_volume 471.90
_cod_database_code 6000034

loop_
_symmetry_equiv_pos_as_xyz
x,y,z
-x,y,-z
-x,-y,-z
x,-y,z
x+1/2,y+1/2,z
-x+1/2,y+1/2,-z
-x+1/2,-y+1/2,-z
x+1/2,-y+1/2,z

loop_
_atom_site_label
_atom_site_fract_x
_atom_site_fract_y
_atom_site_fract_z
_atom_site_adp_type
_atom_site_B_iso_or_equiv
Er 0 0.1662(3) 0 Biso 0.12(4)
Cl1 0.2199(5) 0 0.2475(6) Biso 0.60(2)
Cl2 0.2411(4) 0.1776(1) 0.7537(4) Biso 0.60(2)
